data_2016615
loop_
_publ_author_name
'Harrison, William T. A.'

_publ_section_title
;
 Two scandium--biuret complexes:
 [Sc(C~2~H~5~N~3~O~2~)(H~2~O)~5~]Cl~3~&#x00B7;H~2~O and
 [Sc(C~2~H~5~N~3~O~2~)~4~](NO~3~)~3~
;
_journal_coeditor_code SK3214
_journal_issue 5
_journal_name_full 'Acta Crystallographica Section C'
_journal_page_first m205
_journal_page_last m208
_journal_paper_doi 10.1107/S010827010800824X
_journal_volume 64
_journal_year 2008
_chemical_formula_iupac '[Sc (C2 H5 N3 O2)4] (N O3)3'
_chemical_formula_moiety 'C8 H20 N12 O8 Sc, 3(N O3)'
_chemical_formula_sum 'C8 H20 N15 O17 Sc'
_chemical_formula_weight 643.36
_chemical_name_systematic
;
tetrakis(biuret-\k^2^O,O')scandium(III) trinitrate
;
_space_group_IT_number 15
_symmetry_cell_setting monoclinic
_symmetry_space_group_name_Hall '-C 2yc'
_symmetry_space_group_name_H-M 'C 1 2/c 1'
_atom_sites_solution_hydrogens geom
_atom_sites_solution_primary direct
_atom_sites_solution_secondary difmap
_audit_creation_method SHELXL-97
_cell_angle_alpha 90.00
_cell_angle_beta 107.344(4)
_cell_angle_gamma 90.00
_cell_formula_units_Z 4
_cell_length_a 19.2409(13)
_cell_length_b 7.0167(4)
_cell_length_c 17.4653(13)
_cell_measurement_reflns_used 2691
_cell_measurement_temperature 120(2)
_cell_measurement_theta_max 27.48
_cell_measurement_theta_min 2.91
_cell_volume 2250.7(3)
_computing_cell_refinement 'HKL SCALEPACK (Otwinowski & Minor, 1997)'
_computing_data_collection 'COLLECT (Nonius, 1998)'
_computing_data_reduction
;
HKL DENZO and SCALEPACK (Otwinowski & Minor, 1997), and SORTAV
(Blessing, 1995)
;
_computing_molecular_graphics 'ORTEP-3 (Farrugia, 1997)'
_computing_publication_material 'SHELXL97 (Sheldrick, 2008)'
_computing_structure_refinement 'SHELXL97 (Sheldrick, 2008)'
_computing_structure_solution 'SHELXS97 (Sheldrick, 2008)'
_diffrn_ambient_temperature 120(2)
_diffrn_measured_fraction_theta_full 0.991
_diffrn_measured_fraction_theta_max 0.991
_diffrn_measurement_device_type 'Nonius KappaCCD'
_diffrn_measurement_method '\w and \f'
_diffrn_radiation_monochromator graphite
_diffrn_radiation_source 'fine-focus sealed tube'
_diffrn_radiation_type MoK\a
_diffrn_radiation_wavelength 0.71073
_diffrn_reflns_av_R_equivalents 0.0696
_diffrn_reflns_av_sigmaI/netI 0.0711
_diffrn_reflns_limit_h_max 22
_diffrn_reflns_limit_h_min -24
_diffrn_reflns_limit_k_max 9
_diffrn_reflns_limit_k_min -9
_diffrn_reflns_limit_l_max 22
_diffrn_reflns_limit_l_min -22
_diffrn_reflns_number 12063
_diffrn_reflns_theta_full 27.57
_diffrn_reflns_theta_max 27.57
_diffrn_reflns_theta_min 3.11
_diffrn_standards_decay_% 0
_exptl_absorpt_coefficient_mu 0.446
_exptl_absorpt_correction_T_max 0.957
_exptl_absorpt_correction_T_min 0.924
_exptl_absorpt_correction_type multi-scan
_exptl_absorpt_process_details '(SADABS; Bruker, 2003)'
_exptl_crystal_colour colourless
_exptl_crystal_density_diffrn 1.899
_exptl_crystal_density_method 'not measured'
_exptl_crystal_description 'cut slab'
_exptl_crystal_F_000 1320
_exptl_crystal_size_max 0.18
_exptl_crystal_size_mid 0.12
_exptl_crystal_size_min 0.10
_refine_diff_density_max 0.605
_refine_diff_density_min -0.388
_refine_ls_extinction_method none
_refine_ls_goodness_of_fit_ref 1.048
_refine_ls_hydrogen_treatment constr
_refine_ls_matrix_type full
_refine_ls_number_parameters 204
_refine_ls_number_reflns 2581
_refine_ls_number_restraints 3
_refine_ls_restrained_S_all 1.047
_refine_ls_R_factor_all 0.0957
_refine_ls_R_factor_gt 0.0506
_refine_ls_shift/su_max 0.000
_refine_ls_shift/su_mean 0.000
_refine_ls_structure_factor_coef Fsqd
_refine_ls_weighting_details 'calc w=1/[\s^2^(Fo^2^)+(0.0547P)^2^+1.5264P] where P=(Fo^2^+2Fc^2^)/3'
_refine_ls_weighting_scheme calc
_refine_ls_wR_factor_gt 0.1046
_refine_ls_wR_factor_ref 0.1216
_reflns_number_gt 1704
_reflns_number_total 2581
_reflns_threshold_expression I>2\s(I)
_cod_data_source_file sk3214.cif
_cod_data_source_block II
_cod_original_sg_symbol_H-M 'C 2/c'
_cod_database_code 2016615
_cod_database_fobs_code 2016615

loop_
_symmetry_equiv_pos_as_xyz
'x, y, z'
'-x, y, -z+1/2'
'x+1/2, y+1/2, z'
'-x+1/2, y+1/2, -z+1/2'
'-x, -y, -z'
'x, -y, z-1/2'
'-x+1/2, -y+1/2, -z'
'x+1/2, -y+1/2, z-1/2'

loop_
_atom_site_type_symbol
_atom_site_label
_atom_site_fract_x
_atom_site_fract_y
_atom_site_fract_z
_atom_site_U_iso_or_equiv
_atom_site_adp_type
_atom_site_calc_flag
_atom_site_refinement_flags
_atom_site_occupancy
Sc Sc1 0.5000 0.21789(10) 0.2500 0.0146(2) Uani d S 1
C C1 0.43962(14) 0.2257(4) 0.05573(17) 0.0173(6) Uani d . 1
C C2 0.47271(14) 0.5311(4) 0.12188(17) 0.0185(6) Uani d . 1
N N1 0.41501(12) 0.1514(3) -0.01718(14) 0.0235(6) Uani d . 1
H H1A 0.4143 0.0270 -0.0236 0.028 Uiso calc R 1
H H1B 0.3993 0.2266 -0.0591 0.028 Uiso calc R 1
N N2 0.43599(12) 0.4213(3) 0.05769(14) 0.0192(5) Uani d . 1
H H2 0.4083 0.4798 0.0149 0.023 Uiso calc R 1
N N3 0.46016(14) 0.7161(3) 0.11584(15) 0.0280(6) Uani d . 1
H H3A 0.4841 0.7929 0.1546 0.034 Uiso calc R 1
H H3B 0.4279 0.7628 0.0731 0.034 Uiso calc R 1
O O1 0.46269(9) 0.1276(2) 0.11798(11) 0.0190(5) Uani d . 1
O O2 0.51830(9) 0.4598(2) 0.18200(11) 0.0182(5) Uani d . 1
C C3 0.32898(14) 0.2222(4) 0.16901(17) 0.0194(6) Uani d . 1
C C4 0.37035(14) -0.0829(4) 0.23231(17) 0.0181(6) Uani d . 1
N N4 0.27434(13) 0.3026(3) 0.11449(16) 0.0347(7) Uani d . 1
H H4A 0.2776 0.4221 0.1006 0.042 Uiso calc R 1
H H4B 0.2346 0.2369 0.0919 0.042 Uiso calc R 1
N N5 0.31777(11) 0.0361(3) 0.18679(14) 0.0207(6) Uani d . 1
H H5 0.2735 -0.0101 0.1674 0.025 Uiso calc R 1
N N6 0.34883(12) -0.2563(3) 0.24458(14) 0.0225(6) Uani d . 1
H H6A 0.3805 -0.3390 0.2730 0.027 Uiso calc R 1
H H6B 0.3028 -0.2889 0.2243 0.027 Uiso calc R 1
O O3 0.38606(9) 0.3086(2) 0.20247(11) 0.0188(5) Uani d . 1
O O4 0.43567(9) -0.0317(2) 0.26038(11) 0.0192(5) Uani d . 1
N N7 0.64799(12) 0.3132(3) 0.11046(14) 0.0206(6) Uani d . 1
O O5 0.69109(11) 0.1984(3) 0.15281(13) 0.0314(6) Uani d . 1
O O6 0.59093(9) 0.2591(3) 0.05913(11) 0.0206(5) Uani d . 1
O O7 0.66153(10) 0.4909(3) 0.11766(13) 0.0298(5) Uani d . 1
N N8 0.2577(5) 0.7663(12) -0.0042(9) 0.018(2) Uani d PD 0.50
O O8 0.3025(2) 0.8926(6) 0.0297(3) 0.0311(11) Uani d PD 0.50
O O9 0.2753(3) 0.5946(6) 0.0073(3) 0.0358(12) Uani d PD 0.50
O O10 0.1959(2) 0.8131(7) -0.0484(3) 0.0298(11) Uani d PD 0.50

loop_
_atom_site_aniso_label
_atom_site_aniso_U_11
_atom_site_aniso_U_22
_atom_site_aniso_U_33
_atom_site_aniso_U_12
_atom_site_aniso_U_13
_atom_site_aniso_U_23
Sc1 0.0117(4) 0.0115(4) 0.0184(4) 0.000 0.0012(3) 0.000
C1 0.0148(13) 0.0161(13) 0.0202(16) -0.0012(11) 0.0037(11) -0.0024(12)
C2 0.0191(14) 0.0183(14) 0.0188(16) -0.0039(11) 0.0066(12) 0.0005(12)
N1 0.0311(14) 0.0141(11) 0.0222(15) 0.0009(10) 0.0034(11) -0.0024(10)
N2 0.0228(12) 0.0133(11) 0.0168(13) -0.0007(10) -0.0009(10) 0.0003(10)
N3 0.0428(16) 0.0124(12) 0.0194(14) 0.0006(11) -0.0052(12) -0.0009(10)
O1 0.0201(10) 0.0122(9) 0.0218(12) -0.0008(8) 0.0019(8) 0.0017(8)
O2 0.0183(10) 0.0141(9) 0.0197(11) -0.0016(8) 0.0019(8) 0.0002(8)
C3 0.0152(14) 0.0205(14) 0.0218(16) -0.0006(12) 0.0046(12) -0.0021(13)
C4 0.0186(14) 0.0165(14) 0.0163(15) -0.0025(12) 0.0007(12) -0.0007(12)
N4 0.0198(13) 0.0256(13) 0.0452(18) -0.0024(11) -0.0111(12) 0.0075(12)
N5 0.0127(11) 0.0199(12) 0.0239(14) -0.0046(10) -0.0032(10) 0.0023(10)
N6 0.0200(12) 0.0172(12) 0.0274(15) -0.0064(10) 0.0025(11) 0.0063(11)
O3 0.0150(9) 0.0161(9) 0.0226(11) -0.0018(8) 0.0015(8) -0.0002(8)
O4 0.0161(9) 0.0138(9) 0.0232(11) -0.0010(8) -0.0011(8) 0.0023(8)
N7 0.0189(12) 0.0219(14) 0.0216(14) -0.0010(10) 0.0072(11) 0.0008(11)
O5 0.0237(11) 0.0312(12) 0.0325(13) 0.0072(9) -0.0021(10) 0.0098(10)
O6 0.0142(9) 0.0223(10) 0.0222(11) -0.0036(8) 0.0004(8) -0.0040(9)
O7 0.0280(11) 0.0170(11) 0.0413(14) -0.0079(9) 0.0054(10) -0.0032(10)
N8 0.020(4) 0.023(4) 0.017(3) 0.001(3) 0.013(4) 0.005(3)
O8 0.025(2) 0.035(3) 0.031(3) -0.004(2) 0.0048(19) -0.009(2)
O9 0.055(3) 0.018(2) 0.040(3) 0.015(3) 0.022(3) 0.009(2)
O10 0.020(2) 0.028(3) 0.037(3) 0.003(2) 0.002(2) 0.001(2)

loop_
_atom_type_symbol
_atom_type_description
_atom_type_scat_dispersion_real
_atom_type_scat_dispersion_imag
_atom_type_scat_source
C C 0.0033 0.0016 'International Tables Vol C Tables 4.2.6.8 and 6.1.1.4'
H H 0.0000 0.0000 'International Tables Vol C Tables 4.2.6.8 and 6.1.1.4'
N N 0.0061 0.0033 'International Tables Vol C Tables 4.2.6.8 and 6.1.1.4'
O O 0.0106 0.0060 'International Tables Vol C Tables 4.2.6.8 and 6.1.1.4'
Sc Sc 0.2519 0.3716 'International Tables Vol C Tables 4.2.6.8 and 6.1.1.4'

loop_
_geom_angle_atom_site_label_1
_geom_angle_atom_site_label_2
_geom_angle_atom_site_label_3
_geom_angle_site_symmetry_1
_geom_angle_site_symmetry_3
_geom_angle
O2 Sc1 O2 2_655 . 76.39(10)
O2 Sc1 O4 2_655 . 113.28(7)
O2 Sc1 O4 . . 149.94(7)
O2 Sc1 O4 2_655 2_655 149.94(7)
O2 Sc1 O4 . 2_655 113.28(7)
O4 Sc1 O4 . 2_655 73.32(10)
O2 Sc1 O3 2_655 2_655 82.66(7)
O2 Sc1 O3 . 2_655 70.84(7)
O4 Sc1 O3 . 2_655 136.76(7)
O4 Sc1 O3 2_655 2_655 74.74(6)
O2 Sc1 O3 2_655 . 70.84(7)
O2 Sc1 O3 . . 82.66(7)
O4 Sc1 O3 . . 74.74(6)
O4 Sc1 O3 2_655 . 136.76(7)
O3 Sc1 O3 2_655 . 146.28(10)
O2 Sc1 O1 2_655 . 135.83(7)
O2 Sc1 O1 . . 73.58(7)
O4 Sc1 O1 . . 81.17(7)
O4 Sc1 O1 2_655 . 73.14(7)
O3 Sc1 O1 2_655 . 116.04(7)
O3 Sc1 O1 . . 73.82(7)
O2 Sc1 O1 2_655 2_655 73.58(7)
O2 Sc1 O1 . 2_655 135.83(7)
O4 Sc1 O1 . 2_655 73.14(7)
O4 Sc1 O1 2_655 2_655 81.17(7)
O3 Sc1 O1 2_655 2_655 73.82(7)
O3 Sc1 O1 . 2_655 116.04(7)
O1 Sc1 O1 . 2_655 147.90(9)
O1 C1 N1 . . 123.4(2)
O1 C1 N2 . . 122.3(2)
N1 C1 N2 . . 114.2(2)
O2 C2 N3 . . 121.7(2)
O2 C2 N2 . . 121.5(2)
N3 C2 N2 . . 116.8(2)
C1 N1 H1A . . 120.0
C1 N1 H1B . . 120.0
H1A N1 H1B . . 120.0
C2 N2 C1 . . 124.3(2)
C2 N2 H2 . . 117.8
C1 N2 H2 . . 117.8
C2 N3 H3A . . 120.0
C2 N3 H3B . . 120.0
H3A N3 H3B . . 120.0
C1 O1 Sc1 . . 130.26(16)
C2 O2 Sc1 . . 125.85(16)
O3 C3 N4 . . 122.5(3)
O3 C3 N5 . . 122.4(2)
N4 C3 N5 . . 115.2(2)
O4 C4 N6 . . 121.6(2)
O4 C4 N5 . . 122.1(2)
N6 C4 N5 . . 116.2(2)
C3 N4 H4A . . 120.0
C3 N4 H4B . . 120.0
H4A N4 H4B . . 120.0
C4 N5 C3 . . 124.9(2)
C4 N5 H5 . . 117.5
C3 N5 H5 . . 117.5
C4 N6 H6A . . 120.0
C4 N6 H6B . . 120.0
H6A N6 H6B . . 120.0
C3 O3 Sc1 . . 133.03(17)
C4 O4 Sc1 . . 136.25(17)
O5 N7 O6 . . 121.4(2)
O5 N7 O7 . . 120.0(2)
O6 N7 O7 . . 118.6(2)
O9 N8 O10 . . 120.9(7)
O10 N8 O8 . . 119.9(7)
O9 N8 O8 . . 119.3(8)

loop_
_geom_bond_atom_site_label_1
_geom_bond_atom_site_label_2
_geom_bond_site_symmetry_2
_geom_bond_distance
_geom_bond_publ_flag
Sc1 O2 2_655 2.1600(18) ?
Sc1 O2 . 2.1600(18) y
Sc1 O4 . 2.1830(18) y
Sc1 O4 2_655 2.1830(18) ?
Sc1 O3 2_655 2.1945(17) ?
Sc1 O3 . 2.1945(17) y
Sc1 O1 . 2.2905(18) y
Sc1 O1 2_655 2.2905(18) ?
C1 O1 . 1.251(3) ?
C1 N1 . 1.326(3) ?
C1 N2 . 1.375(3) ?
C2 O2 . 1.254(3) ?
C2 N3 . 1.319(3) ?
C2 N2 . 1.370(3) ?
N1 H1A . 0.8800 ?
N1 H1B . 0.8800 ?
N2 H2 . 0.8800 ?
N3 H3A . 0.8800 ?
N3 H3B . 0.8800 ?
C3 O3 . 1.238(3) ?
C3 N4 . 1.316(3) ?
C3 N5 . 1.374(3) ?
C4 O4 . 1.258(3) ?
C4 N6 . 1.323(3) ?
C4 N5 . 1.368(3) ?
N4 H4A . 0.8800 ?
N4 H4B . 0.8800 ?
N5 H5 . 0.8800 ?
N6 H6A . 0.8800 ?
N6 H6B . 0.8800 ?
N7 O5 . 1.232(3) ?
N7 O6 . 1.251(3) ?
N7 O7 . 1.272(3) ?
N8 O9 . 1.252(8) ?
N8 O10 . 1.253(8) ?
N8 O8 . 1.255(8) ?

loop_
_geom_hbond_atom_site_label_D
_geom_hbond_atom_site_label_H
_geom_hbond_atom_site_label_A
_geom_hbond_site_symmetry_A
_geom_hbond_distance_DH
_geom_hbond_distance_HA
_geom_hbond_distance_DA
_geom_hbond_angle_DHA
N1 H1A O6 5_655 0.88 2.09 2.966(3) 171
N1 H1B O7 5_665 0.88 2.37 3.163(3) 150
N2 H2 O6 5_665 0.88 2.24 2.971(3) 140
N2 H2 O7 5_665 0.88 2.31 3.139(3) 156
N3 H3A O4 2_665 0.88 2.18 3.040(3) 167
N3 H3B O6 5_665 0.88 2.23 2.923(3) 135
N3 H3B O10 7_565 0.88 2.35 2.887(5) 119
N3 H3B O8 . 0.88 2.48 3.206(5) 141
N4 H4A O9 . 0.88 2.02 2.779(5) 144
N4 H4A O10 7_565 0.88 2.20 3.054(5) 165
N4 H4B O7 3_445 0.88 2.35 3.094(3) 142
N5 H5 O7 3_445 0.88 2.07 2.904(3) 158
N6 H6A O2 2_645 0.88 2.34 3.193(3) 162
N6 H6B O5 3_445 0.88 2.14 2.997(3) 164

loop_
_geom_torsion_atom_site_label_1
_geom_torsion_atom_site_label_2
_geom_torsion_atom_site_label_3
_geom_torsion_atom_site_label_4
_geom_torsion_site_symmetry_1
_geom_torsion
O2 C2 N2 C1 . 6.6(4)
N3 C2 N2 C1 . -176.3(3)
O1 C1 N2 C2 . 17.3(4)
N1 C1 N2 C2 . -164.3(3)
N1 C1 O1 Sc1 . -175.09(18)
N2 C1 O1 Sc1 . 3.2(4)
O2 Sc1 O1 C1 2_655 22.3(3)
O2 Sc1 O1 C1 . -26.7(2)
O4 Sc1 O1 C1 . 136.8(2)
O4 Sc1 O1 C1 2_655 -148.1(2)
O3 Sc1 O1 C1 2_655 -85.1(2)
O3 Sc1 O1 C1 . 60.2(2)
O1 Sc1 O1 C1 2_655 173.7(2)
N3 C2 O2 Sc1 . 131.2(2)
N2 C2 O2 Sc1 . -51.9(3)
O2 Sc1 O2 C2 2_655 -97.0(2)
O4 Sc1 O2 C2 . 16.1(3)
O4 Sc1 O2 C2 2_655 113.0(2)
O3 Sc1 O2 C2 2_655 176.1(2)
O3 Sc1 O2 C2 . -25.1(2)
O1 Sc1 O2 C2 . 50.2(2)
O1 Sc1 O2 C2 2_655 -145.2(2)
O4 C4 N5 C3 . -2.3(5)
N6 C4 N5 C3 . 178.4(3)
O3 C3 N5 C4 . -10.8(5)
N4 C3 N5 C4 . 169.9(3)
N4 C3 O3 Sc1 . -148.2(2)
N5 C3 O3 Sc1 . 32.6(4)
O2 Sc1 O3 C3 2_655 -150.5(3)
O2 Sc1 O3 C3 . 131.4(3)
O4 Sc1 O3 C3 . -28.6(3)
O4 Sc1 O3 C3 2_655 15.0(3)
O3 Sc1 O3 C3 2_655 169.3(3)
O1 Sc1 O3 C3 . 56.4(3)
O1 Sc1 O3 C3 2_655 -90.7(3)
N6 C4 O4 Sc1 . 173.42(19)
N5 C4 O4 Sc1 . -5.9(4)
O2 Sc1 O4 C4 2_655 75.9(3)
O2 Sc1 O4 C4 . -27.5(3)
O4 Sc1 O4 C4 2_655 -135.3(3)
O3 Sc1 O4 C4 2_655 -179.3(2)
O3 Sc1 O4 C4 . 15.1(3)
O1 Sc1 O4 C4 . -60.4(3)
O1 Sc1 O4 C4 2_655 139.1(3)
